data_1553520
loop_
_publ_author_name
'Zhu, Zi-Qi'
'Yin, Lei'
'Wang, Yang'
'Shen, Yang'
'Li, Can'
'Mei, Guang-Jian'
'Shi, Feng'

_publ_section_title
;
 Diastereo- and enantioselective construction of biologically important
 pyrrolo[1,2-a]indole scaffolds via catalytic asymmetric [3 + 2]
 cyclodimerizations of 3-alkyl-2-vinylindoles
;
_journal_issue 1
_journal_name_full 'Organic Chemistry Frontiers'
_journal_page_first 57
_journal_paper_doi 10.1039/C6QO00446F
_journal_volume 4
_journal_year 2017
_chemical_formula_moiety 'C44 H50 N2'
_chemical_formula_sum 'C44 H50 N2'
_chemical_formula_weight 606.86
_space_group_crystal_system monoclinic
_space_group_IT_number 14
_space_group_name_Hall '-P 2ybc'
_space_group_name_H-M_alt 'P 1 21/c 1'
_atom_sites_solution_hydrogens geom
_atom_sites_solution_primary direct
_audit_creation_date 2016-05-09
_audit_creation_method
;
Olex2 1.2
(compiled 2016.02.19 svn.r3266 for OlexSys, GUI svn.r5155)
;
_audit_update_record
;
2016-06-09 deposited with the CCDC.
2016-10-17 downloaded from the CCDC.
;
_cell_angle_alpha 90
_cell_angle_beta 97.306(11)
_cell_angle_gamma 90
_cell_formula_units_Z 4
_cell_length_a 19.661(13)
_cell_length_b 10.710(7)
_cell_length_c 17.118(11)
_cell_measurement_reflns_used 1627
_cell_measurement_temperature 130
_cell_measurement_theta_max 20.719
_cell_measurement_theta_min 2.741
_cell_volume 3575(4)
_computing_cell_refinement 'SAINT v7.68A (Bruker, 2009)'
_computing_data_reduction 'SAINT v7.68A (Bruker, 2009)'
_computing_molecular_graphics 'Olex2 (Dolomanov et al., 2009)'
_computing_publication_material 'Olex2 (Dolomanov et al., 2009)'
_computing_structure_refinement 'ShelXL (Sheldrick, 2015)'
_computing_structure_solution 'ShelXT (Sheldrick, 2015)'
_diffrn_ambient_temperature 130
_diffrn_measured_fraction_theta_full 0.975
_diffrn_measured_fraction_theta_max 0.974
_diffrn_measurement_device_type 'Bruker APEX-II CCD'
_diffrn_measurement_method '\f and \w scans'
_diffrn_radiation_monochromator graphite
_diffrn_radiation_type MoK\a
_diffrn_radiation_wavelength 0.71073
_diffrn_reflns_av_unetI/netI 0.1111
_diffrn_reflns_Laue_measured_fraction_full 0.975
_diffrn_reflns_Laue_measured_fraction_max 0.974
_diffrn_reflns_limit_h_max 23
_diffrn_reflns_limit_h_min 0
_diffrn_reflns_limit_k_max 0
_diffrn_reflns_limit_k_min -12
_diffrn_reflns_limit_l_max 20
_diffrn_reflns_limit_l_min -20
_diffrn_reflns_number 6181
_diffrn_reflns_point_group_measured_fraction_full 0.975
_diffrn_reflns_point_group_measured_fraction_max 0.974
_diffrn_reflns_theta_full 25.049
_diffrn_reflns_theta_max 25.049
_diffrn_reflns_theta_min 2.089
_diffrn_standards_number 0
_exptl_absorpt_coefficient_mu 0.064
_exptl_absorpt_correction_T_max 0.7456
_exptl_absorpt_correction_T_min 0.3807
_exptl_absorpt_correction_type multi-scan
_exptl_absorpt_process_details
;
 TWINABS-2008/4 (Bruker,2010) was used for absorption correction.
 
For component 1:
 wR2(int) was 0.1441 before and 0.0652 after correction.
 The Ratio of minimum to maximum transmission not present.
 The \l/2 correction factor is Not present
 
For component 2:
 wR2(int) was 0.1486 before and 0.0778 after correction.
 The Ratio of minimum to maximum transmission is 0.51.
 The \l/2 correction factor is Not present

Final HKLF 4 output contains 51677 reflections, Rint = 0.1701
 (10688 with I > 3sig(I), Rint = 0.1072)
;
_exptl_crystal_colour colourless
_exptl_crystal_density_diffrn 1.127
_exptl_crystal_description block
_exptl_crystal_F_000 1312
_exptl_crystal_size_max 0.25
_exptl_crystal_size_mid 0.15
_exptl_crystal_size_min 0.05
_refine_diff_density_max 0.296
_refine_diff_density_min -0.330
_refine_diff_density_rms 0.064
_refine_ls_extinction_method none
_refine_ls_goodness_of_fit_ref 1.070
_refine_ls_hydrogen_treatment constr
_refine_ls_matrix_type full
_refine_ls_number_parameters 424
_refine_ls_number_reflns 6181
_refine_ls_number_restraints 0
_refine_ls_restrained_S_all 1.070
_refine_ls_R_factor_all 0.1483
_refine_ls_R_factor_gt 0.0877
_refine_ls_shift/su_max 0.000
_refine_ls_shift/su_mean 0.000
_refine_ls_structure_factor_coef Fsqd
_refine_ls_weighting_details 'w=1/[\s^2^(Fo^2^)+(0.0832P)^2^+2.0457P] where P=(Fo^2^+2Fc^2^)/3'
_refine_ls_weighting_scheme calc
_refine_ls_wR_factor_gt 0.1849
_refine_ls_wR_factor_ref 0.2210
_reflns_Friedel_coverage 0.000
_reflns_number_gt 3734
_reflns_number_total 6181
_reflns_threshold_expression 'I > 2\s(I)'
_cod_data_source_file c6qo00446f2.cif
_cod_data_source_block dm16261
_cod_database_code 1553520
_shelx_space_group_comment
;
The symmetry employed for this shelxl refinement is uniquely defined
by the following loop, which should always be used as a source of
symmetry information in preference to the above space-group names.
They are only intended as comments.
;
_shelx_estimated_absorpt_t_max 0.997
_shelx_estimated_absorpt_t_min 0.984
_olex2_refinement_description
;
1. Twinned data refinement
 Scales: 0.701(6) 0.299(6)
2. Fixed Uiso
 At 1.2 times of:
  All C(H) groups, All C(H,H) groups, All N(H) groups
 At 1.5 times of:
  All C(H,H,H) groups
3.a Ternary CH refined with riding coordinates:
 C9(H9), C10(H10), C11(H11)
3.b Secondary CH2 refined with riding coordinates:
 C20(H20A,H20B), C32(H32A,H32B), C43(H43A,H43B)
3.c Aromatic/amide H refined with riding coordinates:
 N2(H2), C2(H2A), C3(H3), C4(H4), C5(H5), C15(H15), C16(H16), C17(H17),
 C18(H18), C23(H23), C24(H24), C26(H26), C27(H27), C34(H34), C35(H35), C37(H37),
  C38(H38)
3.d Idealised Me refined as rotating group:
 C21(H21A,H21B,H21C), C29(H29A,H29B,H29C), C30(H30A,H30B,H30C), C31(H31A,H31B,
 H31C), C40(H40A,H40B,H40C), C41(H41A,H41B,H41C), C42(H42A,H42B,H42C), C44(H44A,
 H44B,H44C)
;
_shelx_shelxl_version_number 2014/7
_olex2_submission_special_instructions 'No special instructions were received'

loop_
_space_group_symop_operation_xyz
'x, y, z'
'-x, y+1/2, -z+1/2'
'-x, -y, -z'
'x, -y-1/2, z-1/2'

loop_
_atom_site_label
_atom_site_type_symbol
_atom_site_fract_x
_atom_site_fract_y
_atom_site_fract_z
_atom_site_U_iso_or_equiv
_atom_site_adp_type
_atom_site_occupancy
_atom_site_site_symmetry_order
_atom_site_calc_flag
_atom_site_refinement_flags_posn
N1 N 0.67422(16) 0.2274(3) 0.42238(17) 0.0299(7) Uani 1 1 d .
N2 N 0.59165(15) 0.0970(3) 0.29152(17) 0.0272(7) Uani 1 1 d .
H2 H 0.5714 0.1673 0.3018 0.033 Uiso 1 1 calc R
C1 C 0.63436(19) 0.1968(3) 0.4808(2) 0.0303(9) Uani 1 1 d .
C2 C 0.6027(2) 0.0859(4) 0.4977(2) 0.0382(10) Uani 1 1 d .
H2A H 0.6074 0.0124 0.4677 0.046 Uiso 1 1 calc R
C3 C 0.5640(2) 0.0864(4) 0.5602(2) 0.0454(11) Uani 1 1 d .
H3 H 0.5420 0.0117 0.5733 0.055 Uiso 1 1 calc R
C4 C 0.5566(2) 0.1951(4) 0.6044(2) 0.0469(11) Uani 1 1 d .
H4 H 0.5298 0.1933 0.6468 0.056 Uiso 1 1 calc R
C5 C 0.5883(2) 0.3046(4) 0.5865(2) 0.0434(11) Uani 1 1 d .
H5 H 0.5831 0.3780 0.6163 0.052 Uiso 1 1 calc R
C6 C 0.6279(2) 0.3075(4) 0.5250(2) 0.0346(9) Uani 1 1 d .
C7 C 0.6678(2) 0.4041(3) 0.4926(2) 0.0333(9) Uani 1 1 d .
C8 C 0.69512(19) 0.3503(3) 0.4305(2) 0.0311(9) Uani 1 1 d .
C9 C 0.7394(2) 0.3826(3) 0.3680(2) 0.0312(9) Uani 1 1 d .
H9 H 0.7886 0.3812 0.3914 0.037 Uiso 1 1 calc R
C10 C 0.72515(19) 0.2712(3) 0.3093(2) 0.0273(8) Uani 1 1 d .
H10 H 0.6838 0.2931 0.2716 0.033 Uiso 1 1 calc R
C11 C 0.70493(19) 0.1599(3) 0.3614(2) 0.0273(8) Uani 1 1 d .
H11 H 0.7475 0.1166 0.3858 0.033 Uiso 1 1 calc R
C12 C 0.65839(18) 0.0671(3) 0.3174(2) 0.0251(8) Uani 1 1 d .
C13 C 0.67337(19) -0.0505(3) 0.2918(2) 0.0285(8) Uani 1 1 d .
C14 C 0.61137(19) -0.0933(3) 0.2459(2) 0.0289(9) Uani 1 1 d .
C15 C 0.5951(2) -0.2009(3) 0.2002(2) 0.0350(10) Uani 1 1 d .
H15 H 0.6275 -0.2663 0.1988 0.042 Uiso 1 1 calc R
C16 C 0.5310(2) -0.2089(4) 0.1578(2) 0.0396(10) Uani 1 1 d .
H16 H 0.5199 -0.2800 0.1255 0.048 Uiso 1 1 calc R
C17 C 0.4818(2) -0.1159(4) 0.1607(2) 0.0365(10) Uani 1 1 d .
H17 H 0.4380 -0.1248 0.1308 0.044 Uiso 1 1 calc R
C18 C 0.4963(2) -0.0101(3) 0.2068(2) 0.0336(9) Uani 1 1 d .
H18 H 0.4627 0.0527 0.2103 0.040 Uiso 1 1 calc R
C19 C 0.56083(19) 0.0002(3) 0.2469(2) 0.0269(8) Uani 1 1 d .
C20 C 0.7403(2) -0.1183(3) 0.3048(2) 0.0375(10) Uani 1 1 d .
H20A H 0.7318 -0.2051 0.3209 0.045 Uiso 1 1 calc R
H20B H 0.7698 -0.0779 0.3488 0.045 Uiso 1 1 calc R
C21 C 0.7792(2) -0.1220(4) 0.2329(3) 0.0472(11) Uani 1 1 d .
H21A H 0.7524 -0.1689 0.1904 0.071 Uiso 1 1 calc GR
H21B H 0.8237 -0.1629 0.2471 0.071 Uiso 1 1 calc GR
H21C H 0.7865 -0.0366 0.2151 0.071 Uiso 1 1 calc GR
C22 C 0.78160(18) 0.2367(3) 0.2616(2) 0.0267(8) Uani 1 1 d .
C23 C 0.8474(2) 0.2100(3) 0.2946(2) 0.0323(9) Uani 1 1 d .
H23 H 0.8589 0.2180 0.3499 0.039 Uiso 1 1 calc R
C24 C 0.8976(2) 0.1717(3) 0.2499(2) 0.0339(9) Uani 1 1 d .
H24 H 0.9422 0.1529 0.2754 0.041 Uiso 1 1 calc R
C25 C 0.88377(19) 0.1602(3) 0.1675(2) 0.0306(9) Uani 1 1 d .
C26 C 0.8182(2) 0.1882(3) 0.1344(2) 0.0323(9) Uani 1 1 d .
H26 H 0.8066 0.1807 0.0790 0.039 Uiso 1 1 calc R
C27 C 0.76808(19) 0.2272(3) 0.1800(2) 0.0288(9) Uani 1 1 d .
H27 H 0.7237 0.2479 0.1546 0.035 Uiso 1 1 calc R
C28 C 0.9396(2) 0.1129(4) 0.1202(2) 0.0412(10) Uani 1 1 d .
C29 C 0.9997(2) 0.2040(4) 0.1280(3) 0.0542(13) Uani 1 1 d .
H29A H 0.9837 0.2862 0.1085 0.081 Uiso 1 1 calc GR
H29B H 1.0350 0.1735 0.0971 0.081 Uiso 1 1 calc GR
H29C H 1.0190 0.2107 0.1835 0.081 Uiso 1 1 calc GR
C30 C 0.9128(2) 0.0977(5) 0.0328(3) 0.0576(14) Uani 1 1 d .
H30A H 0.8740 0.0397 0.0270 0.086 Uiso 1 1 calc GR
H30B H 0.9494 0.0648 0.0048 0.086 Uiso 1 1 calc GR
H30C H 0.8978 0.1791 0.0106 0.086 Uiso 1 1 calc GR
C31 C 0.9650(2) -0.0155(4) 0.1519(3) 0.0479(11) Uani 1 1 d .
H31A H 0.9816 -0.0088 0.2081 0.072 Uiso 1 1 calc GR
H31B H 1.0024 -0.0440 0.1234 0.072 Uiso 1 1 calc GR
H31C H 0.9271 -0.0756 0.1441 0.072 Uiso 1 1 calc GR
C32 C 0.7226(2) 0.5092(3) 0.3296(2) 0.0378(10) Uani 1 1 d .
H32A H 0.6726 0.5135 0.3123 0.045 Uiso 1 1 calc R
H32B H 0.7341 0.5755 0.3694 0.045 Uiso 1 1 calc R
C33 C 0.7604(2) 0.5348(3) 0.2596(2) 0.0339(9) Uani 1 1 d .
C34 C 0.8304(2) 0.5543(3) 0.2685(2) 0.0375(10) Uani 1 1 d .
H34 H 0.8551 0.5543 0.3199 0.045 Uiso 1 1 calc R
C35 C 0.8657(2) 0.5739(3) 0.2042(2) 0.0366(10) Uani 1 1 d .
H35 H 0.9140 0.5863 0.2128 0.044 Uiso 1 1 calc R
C36 C 0.8325(2) 0.5758(3) 0.1279(2) 0.0339(9) Uani 1 1 d .
C37 C 0.7621(2) 0.5563(3) 0.1190(2) 0.0362(10) Uani 1 1 d .
H37 H 0.7373 0.5573 0.0676 0.043 Uiso 1 1 calc R
C38 C 0.7270(2) 0.5351(3) 0.1839(3) 0.0392(10) Uani 1 1 d .
H38 H 0.6789 0.5206 0.1755 0.047 Uiso 1 1 calc R
C39 C 0.8698(2) 0.5985(3) 0.0557(2) 0.0360(9) Uani 1 1 d .
C40 C 0.8383(2) 0.7121(4) 0.0101(3) 0.0491(12) Uani 1 1 d .
H40A H 0.7894 0.6973 -0.0061 0.074 Uiso 1 1 calc GR
H40B H 0.8615 0.7257 -0.0366 0.074 Uiso 1 1 calc GR
H40C H 0.8440 0.7861 0.0440 0.074 Uiso 1 1 calc GR
C41 C 0.9467(2) 0.6212(4) 0.0769(2) 0.0456(11) Uani 1 1 d .
H41A H 0.9539 0.6949 0.1109 0.068 Uiso 1 1 calc GR
H41B H 0.9677 0.6350 0.0287 0.068 Uiso 1 1 calc GR
H41C H 0.9677 0.5482 0.1048 0.068 Uiso 1 1 calc GR
C42 C 0.8605(2) 0.4823(4) 0.0022(3) 0.0510(12) Uani 1 1 d .
H42A H 0.8824 0.4102 0.0303 0.076 Uiso 1 1 calc GR
H42B H 0.8818 0.4973 -0.0457 0.076 Uiso 1 1 calc GR
H42C H 0.8115 0.4655 -0.0121 0.076 Uiso 1 1 calc GR
C43 C 0.6756(2) 0.5362(4) 0.5226(3) 0.0462(11) Uani 1 1 d .
H43A H 0.7202 0.5693 0.5109 0.055 Uiso 1 1 calc R
H43B H 0.6765 0.5354 0.5806 0.055 Uiso 1 1 calc R
C44 C 0.6188(3) 0.6238(4) 0.4873(3) 0.0622(14) Uani 1 1 d .
H44A H 0.6220 0.6356 0.4311 0.093 Uiso 1 1 calc GR
H44B H 0.6238 0.7047 0.5142 0.093 Uiso 1 1 calc GR
H44C H 0.5741 0.5876 0.4939 0.093 Uiso 1 1 calc GR

loop_
_atom_site_aniso_label
_atom_site_aniso_U_11
_atom_site_aniso_U_22
_atom_site_aniso_U_33
_atom_site_aniso_U_23
_atom_site_aniso_U_13
_atom_site_aniso_U_12
N1 0.0417(19) 0.0186(15) 0.0305(17) -0.0012(13) 0.0082(15) -0.0004(14)
N2 0.0336(18) 0.0154(14) 0.0332(17) -0.0046(13) 0.0058(14) 0.0010(13)
C1 0.036(2) 0.0278(19) 0.028(2) 0.0006(16) 0.0047(17) 0.0025(17)
C2 0.045(3) 0.034(2) 0.035(2) 0.0059(18) 0.0011(19) 0.0026(19)
C3 0.049(3) 0.047(3) 0.041(2) 0.010(2) 0.008(2) -0.005(2)
C4 0.050(3) 0.064(3) 0.029(2) 0.003(2) 0.013(2) 0.000(2)
C5 0.047(3) 0.051(3) 0.032(2) -0.004(2) 0.005(2) 0.005(2)
C6 0.039(2) 0.039(2) 0.025(2) -0.0051(17) 0.0021(18) 0.0035(19)
C7 0.036(2) 0.032(2) 0.031(2) -0.0083(17) 0.0022(18) 0.0021(18)
C8 0.035(2) 0.0215(18) 0.036(2) -0.0040(16) 0.0016(17) -0.0002(17)
C9 0.036(2) 0.0199(18) 0.038(2) -0.0056(16) 0.0081(18) 0.0006(17)
C10 0.036(2) 0.0184(17) 0.0278(19) -0.0014(15) 0.0035(16) 0.0029(16)
C11 0.037(2) 0.0189(17) 0.0266(19) -0.0002(15) 0.0065(16) 0.0013(16)
C12 0.034(2) 0.0170(16) 0.0249(19) 0.0031(15) 0.0048(16) -0.0023(16)
C13 0.037(2) 0.0189(17) 0.031(2) 0.0063(15) 0.0102(17) 0.0002(16)
C14 0.041(2) 0.0187(17) 0.029(2) 0.0023(15) 0.0146(17) -0.0024(17)
C15 0.048(3) 0.0167(17) 0.043(2) -0.0026(17) 0.015(2) -0.0020(17)
C16 0.049(3) 0.028(2) 0.045(2) -0.0109(18) 0.019(2) -0.0125(19)
C17 0.042(2) 0.034(2) 0.034(2) -0.0005(18) 0.0062(18) -0.0111(19)
C18 0.035(2) 0.028(2) 0.038(2) 0.0030(17) 0.0095(19) -0.0029(18)
C19 0.035(2) 0.0201(18) 0.028(2) 0.0012(15) 0.0143(17) -0.0031(16)
C20 0.046(3) 0.0192(18) 0.046(2) -0.0018(18) 0.001(2) 0.0055(18)
C21 0.051(3) 0.024(2) 0.069(3) 0.003(2) 0.018(2) 0.007(2)
C22 0.033(2) 0.0137(16) 0.035(2) -0.0020(15) 0.0073(17) 0.0001(15)
C23 0.039(2) 0.029(2) 0.029(2) -0.0026(16) 0.0032(18) -0.0008(18)
C24 0.033(2) 0.028(2) 0.039(2) 0.0031(18) 0.0009(18) 0.0046(17)
C25 0.034(2) 0.0212(18) 0.038(2) -0.0024(16) 0.0117(18) 0.0017(17)
C26 0.042(2) 0.0248(19) 0.031(2) -0.0024(16) 0.0094(19) 0.0009(17)
C27 0.034(2) 0.0193(17) 0.033(2) -0.0008(16) 0.0033(17) 0.0046(16)
C28 0.043(3) 0.039(2) 0.044(3) 0.005(2) 0.013(2) 0.014(2)
C29 0.048(3) 0.049(3) 0.071(3) 0.016(2) 0.027(2) 0.015(2)
C30 0.066(3) 0.071(3) 0.040(3) -0.005(2) 0.023(2) 0.032(3)
C31 0.059(3) 0.033(2) 0.054(3) -0.005(2) 0.018(2) 0.015(2)
C32 0.048(3) 0.0186(18) 0.049(3) -0.0001(17) 0.014(2) 0.0021(18)
C33 0.039(2) 0.0137(17) 0.049(3) -0.0014(17) 0.007(2) 0.0009(17)
C34 0.052(3) 0.0228(19) 0.037(2) -0.0011(17) 0.002(2) -0.0006(19)
C35 0.038(2) 0.030(2) 0.042(2) -0.0032(18) 0.0056(19) -0.0023(18)
C36 0.039(2) 0.0179(18) 0.044(2) -0.0037(17) 0.0025(19) -0.0011(17)
C37 0.046(3) 0.0224(19) 0.039(2) 0.0011(17) 0.002(2) 0.0048(18)
C38 0.042(2) 0.0161(18) 0.059(3) -0.0027(18) 0.001(2) 0.0000(17)
C39 0.047(3) 0.0250(19) 0.035(2) -0.0017(17) 0.0034(19) 0.0015(18)
C40 0.057(3) 0.038(2) 0.051(3) 0.011(2) 0.006(2) 0.003(2)
C41 0.051(3) 0.045(2) 0.043(3) 0.002(2) 0.013(2) 0.001(2)
C42 0.069(3) 0.042(2) 0.040(3) -0.009(2) 0.002(2) 0.005(2)
C43 0.059(3) 0.037(2) 0.044(3) -0.016(2) 0.013(2) -0.001(2)
C44 0.084(4) 0.036(2) 0.069(3) -0.019(2) 0.020(3) 0.010(3)

loop_
_atom_type_symbol
_atom_type_description
_atom_type_scat_dispersion_real
_atom_type_scat_dispersion_imag
_atom_type_scat_source
C C 0.0033 0.0016 'International Tables Vol C Tables 4.2.6.8 and 6.1.1.4'
H H 0.0000 0.0000 'International Tables Vol C Tables 4.2.6.8 and 6.1.1.4'
N N 0.0061 0.0033 'International Tables Vol C Tables 4.2.6.8 and 6.1.1.4'

loop_
_geom_angle_atom_site_label_1
_geom_angle_atom_site_label_2
_geom_angle_atom_site_label_3
_geom_angle
C1 N1 C11 136.1(3)
C8 N1 C1 109.9(3)
C8 N1 C11 113.5(3)
C12 N2 H2 125.1
C12 N2 C19 109.8(3)
C19 N2 H2 125.1
N1 C1 C2 131.5(3)
N1 C1 C6 106.5(3)
C2 C1 C6 122.0(4)
C1 C2 H2A 121.3
C1 C2 C3 117.4(4)
C3 C2 H2A 121.3
C2 C3 H3 119.3
C2 C3 C4 121.5(4)
C4 C3 H3 119.3
C3 C4 H4 119.9
C5 C4 C3 120.2(4)
C5 C4 H4 119.9
C4 C5 H5 120.0
C4 C5 C6 120.0(4)
C6 C5 H5 120.0
C1 C6 C7 107.6(3)
C5 C6 C1 118.9(4)
C5 C6 C7 133.6(4)
C6 C7 C43 125.2(3)
C8 C7 C6 106.2(3)
C8 C7 C43 128.6(4)
N1 C8 C9 109.8(3)
C7 C8 N1 109.7(3)
C7 C8 C9 140.5(3)
C8 C9 H9 109.3
C8 C9 C10 102.1(3)
C8 C9 C32 113.5(3)
C10 C9 H9 109.3
C32 C9 H9 109.3
C32 C9 C10 113.0(3)
C9 C10 H10 107.5
C9 C10 C11 104.6(3)
C11 C10 H10 107.5
C22 C10 C9 116.9(3)
C22 C10 H10 107.5
C22 C10 C11 112.3(3)
N1 C11 C10 100.8(3)
N1 C11 H11 109.3
N1 C11 C12 114.1(3)
C10 C11 H11 109.3
C12 C11 C10 113.8(3)
C12 C11 H11 109.3
N2 C12 C11 120.7(3)
N2 C12 C13 110.2(3)
C13 C12 C11 128.9(3)
C12 C13 C14 105.3(3)
C12 C13 C20 128.1(3)
C14 C13 C20 126.5(3)
C15 C14 C13 133.0(4)
C15 C14 C19 118.5(4)
C19 C14 C13 108.4(3)
C14 C15 H15 120.9
C16 C15 C14 118.2(4)
C16 C15 H15 120.9
C15 C16 H16 119.0
C15 C16 C17 122.0(4)
C17 C16 H16 119.0
C16 C17 H17 119.7
C18 C17 C16 120.7(4)
C18 C17 H17 119.7
C17 C18 H18 121.3
C19 C18 C17 117.4(4)
C19 C18 H18 121.3
N2 C19 C14 106.2(3)
C18 C19 N2 130.7(3)
C18 C19 C14 123.0(3)
C13 C20 H20A 108.6
C13 C20 H20B 108.6
C13 C20 C21 114.5(3)
H20A C20 H20B 107.6
C21 C20 H20A 108.6
C21 C20 H20B 108.6
C20 C21 H21A 109.5
C20 C21 H21B 109.5
C20 C21 H21C 109.5
H21A C21 H21B 109.5
H21A C21 H21C 109.5
H21B C21 H21C 109.5
C23 C22 C10 123.3(3)
C23 C22 C27 116.5(3)
C27 C22 C10 120.2(3)
C22 C23 H23 118.8
C22 C23 C24 122.4(4)
C24 C23 H23 118.8
C23 C24 H24 119.4
C23 C24 C25 121.3(4)
C25 C24 H24 119.4
C24 C25 C28 119.9(3)
C26 C25 C24 116.4(3)
C26 C25 C28 123.6(4)
C25 C26 H26 119.1
C25 C26 C27 121.9(4)
C27 C26 H26 119.1
C22 C27 C26 121.6(3)
C22 C27 H27 119.2
C26 C27 H27 119.2
C25 C28 C30 111.8(3)
C25 C28 C31 109.4(3)
C29 C28 C25 110.0(3)
C29 C28 C30 108.7(4)
C29 C28 C31 109.2(4)
C30 C28 C31 107.8(4)
C28 C29 H29A 109.5
C28 C29 H29B 109.5
C28 C29 H29C 109.5
H29A C29 H29B 109.5
H29A C29 H29C 109.5
H29B C29 H29C 109.5
C28 C30 H30A 109.5
C28 C30 H30B 109.5
C28 C30 H30C 109.5
H30A C30 H30B 109.5
H30A C30 H30C 109.5
H30B C30 H30C 109.5
C28 C31 H31A 109.5
C28 C31 H31B 109.5
C28 C31 H31C 109.5
H31A C31 H31B 109.5
H31A C31 H31C 109.5
H31B C31 H31C 109.5
C9 C32 H32A 108.8
C9 C32 H32B 108.8
H32A C32 H32B 107.7
C33 C32 C9 113.6(3)
C33 C32 H32A 108.8
C33 C32 H32B 108.8
C34 C33 C32 121.6(4)
C38 C33 C32 121.4(4)
C38 C33 C34 116.9(4)
C33 C34 H34 119.1
C33 C34 C35 121.8(4)
C35 C34 H34 119.1
C34 C35 H35 119.1
C36 C35 C34 121.7(4)
C36 C35 H35 119.1
C35 C36 C37 116.5(4)
C35 C36 C39 123.1(4)
C37 C36 C39 120.4(4)
C36 C37 H37 119.2
C36 C37 C38 121.5(4)
C38 C37 H37 119.2
C33 C38 C37 121.5(4)
C33 C38 H38 119.2
C37 C38 H38 119.2
C36 C39 C42 108.6(3)
C40 C39 C36 109.4(3)
C40 C39 C42 109.3(3)
C41 C39 C36 113.1(3)
C41 C39 C40 108.5(3)
C41 C39 C42 107.9(3)
C39 C40 H40A 109.5
C39 C40 H40B 109.5
C39 C40 H40C 109.5
H40A C40 H40B 109.5
H40A C40 H40C 109.5
H40B C40 H40C 109.5
C39 C41 H41A 109.5
C39 C41 H41B 109.5
C39 C41 H41C 109.5
H41A C41 H41B 109.5
H41A C41 H41C 109.5
H41B C41 H41C 109.5
C39 C42 H42A 109.5
C39 C42 H42B 109.5
C39 C42 H42C 109.5
H42A C42 H42B 109.5
H42A C42 H42C 109.5
H42B C42 H42C 109.5
C7 C43 H43A 108.8
C7 C43 H43B 108.8
C7 C43 C44 113.9(4)
H43A C43 H43B 107.7
C44 C43 H43A 108.8
C44 C43 H43B 108.8
C43 C44 H44A 109.5
C43 C44 H44B 109.5
C43 C44 H44C 109.5
H44A C44 H44B 109.5
H44A C44 H44C 109.5
H44B C44 H44C 109.5

loop_
_geom_bond_atom_site_label_1
_geom_bond_atom_site_label_2
_geom_bond_distance
N1 C1 1.386(5)
N1 C8 1.381(5)
N1 C11 1.462(4)
N2 H2 0.8800
N2 C12 1.369(5)
N2 C19 1.380(4)
C1 C2 1.389(5)
C1 C6 1.421(5)
C2 H2A 0.9500
C2 C3 1.390(6)
C3 H3 0.9500
C3 C4 1.406(6)
C4 H4 0.9500
C4 C5 1.380(6)
C5 H5 0.9500
C5 C6 1.386(5)
C6 C7 1.451(5)
C7 C8 1.378(5)
C7 C43 1.506(5)
C8 C9 1.502(5)
C9 H9 1.0000
C9 C10 1.562(5)
C9 C32 1.525(5)
C10 H10 1.0000
C10 C11 1.569(5)
C10 C22 1.505(5)
C11 H11 1.0000
C11 C12 1.488(5)
C12 C13 1.378(5)
C13 C14 1.439(5)
C13 C20 1.495(5)
C14 C15 1.406(5)
C14 C19 1.413(5)
C15 H15 0.9500
C15 C16 1.375(6)
C16 H16 0.9500
C16 C17 1.393(5)
C17 H17 0.9500
C17 C18 1.389(5)
C18 H18 0.9500
C18 C19 1.368(5)
C20 H20A 0.9900
C20 H20B 0.9900
C20 C21 1.529(6)
C21 H21A 0.9800
C21 H21B 0.9800
C21 H21C 0.9800
C22 C23 1.374(5)
C22 C27 1.393(5)
C23 H23 0.9500
C23 C24 1.385(5)
C24 H24 0.9500
C24 C25 1.408(5)
C25 C26 1.374(5)
C25 C28 1.530(5)
C26 H26 0.9500
C26 C27 1.395(5)
C27 H27 0.9500
C28 C29 1.525(6)
C28 C30 1.531(6)
C28 C31 1.538(6)
C29 H29A 0.9800
C29 H29B 0.9800
C29 H29C 0.9800
C30 H30A 0.9800
C30 H30B 0.9800
C30 H30C 0.9800
C31 H31A 0.9800
C31 H31B 0.9800
C31 H31C 0.9800
C32 H32A 0.9900
C32 H32B 0.9900
C32 C33 1.514(5)
C33 C34 1.381(6)
C33 C38 1.377(6)
C34 H34 0.9500
C34 C35 1.390(6)
C35 H35 0.9500
C35 C36 1.384(5)
C36 C37 1.388(5)
C36 C39 1.534(6)
C37 H37 0.9500
C37 C38 1.400(6)
C38 H38 0.9500
C39 C40 1.533(5)
C39 C41 1.529(6)
C39 C42 1.542(5)
C40 H40A 0.9800
C40 H40B 0.9800
C40 H40C 0.9800
C41 H41A 0.9800
C41 H41B 0.9800
C41 H41C 0.9800
C42 H42A 0.9800
C42 H42B 0.9800
C42 H42C 0.9800
C43 H43A 0.9900
C43 H43B 0.9900
C43 C44 1.524(6)
C44 H44A 0.9800
C44 H44B 0.9800
C44 H44C 0.9800

loop_
_geom_torsion_atom_site_label_1
_geom_torsion_atom_site_label_2
_geom_torsion_atom_site_label_3
_geom_torsion_atom_site_label_4
_geom_torsion
N1 C1 C2 C3 -178.2(4)
N1 C1 C6 C5 178.1(3)
N1 C1 C6 C7 -2.3(4)
N1 C8 C9 C10 14.4(4)
N1 C8 C9 C32 136.3(3)
N1 C11 C12 N2 44.7(4)
N1 C11 C12 C13 -140.4(4)
N2 C12 C13 C14 1.2(4)
N2 C12 C13 C20 178.3(3)
C1 N1 C8 C7 -1.9(4)
C1 N1 C8 C9 179.0(3)
C1 N1 C11 C10 166.4(4)
C1 N1 C11 C12 44.0(6)
C1 C2 C3 C4 0.4(6)
C1 C6 C7 C8 1.2(4)
C1 C6 C7 C43 -179.4(4)
C2 C1 C6 C5 -0.4(6)
C2 C1 C6 C7 179.2(4)
C2 C3 C4 C5 -0.2(7)
C3 C4 C5 C6 -0.3(7)
C4 C5 C6 C1 0.6(6)
C4 C5 C6 C7 -178.9(4)
C5 C6 C7 C8 -179.3(4)
C5 C6 C7 C43 0.2(7)
C6 C1 C2 C3 -0.1(6)
C6 C7 C8 N1 0.4(4)
C6 C7 C8 C9 179.1(5)
C6 C7 C43 C44 -86.4(5)
C7 C8 C9 C10 -164.3(5)
C7 C8 C9 C32 -42.4(7)
C8 N1 C1 C2 -179.1(4)
C8 N1 C1 C6 2.6(4)
C8 N1 C11 C10 -22.0(4)
C8 N1 C11 C12 -144.4(3)
C8 C7 C43 C44 93.0(5)
C8 C9 C10 C11 -27.0(4)
C8 C9 C10 C22 -151.8(3)
C8 C9 C32 C33 -172.4(3)
C9 C10 C11 N1 29.4(4)
C9 C10 C11 C12 152.0(3)
C9 C10 C22 C23 54.2(5)
C9 C10 C22 C27 -127.5(3)
C9 C32 C33 C34 -68.9(5)
C9 C32 C33 C38 108.7(4)
C10 C9 C32 C33 -56.8(5)
C10 C11 C12 N2 -70.2(4)
C10 C11 C12 C13 104.7(4)
C10 C22 C23 C24 176.3(3)
C10 C22 C27 C26 -176.1(3)
C11 N1 C1 C2 -7.2(7)
C11 N1 C1 C6 174.4(4)
C11 N1 C8 C7 -175.7(3)
C11 N1 C8 C9 5.1(4)
C11 C10 C22 C23 -66.7(4)
C11 C10 C22 C27 111.5(4)
C11 C12 C13 C14 -174.1(3)
C11 C12 C13 C20 3.0(6)
C12 N2 C19 C14 0.2(4)
C12 N2 C19 C18 -177.1(4)
C12 C13 C14 C15 175.1(4)
C12 C13 C14 C19 -1.1(4)
C12 C13 C20 C21 -104.0(4)
C13 C14 C15 C16 -174.9(4)
C13 C14 C19 N2 0.6(4)
C13 C14 C19 C18 178.1(3)
C14 C13 C20 C21 72.6(5)
C14 C15 C16 C17 -1.8(6)
C15 C14 C19 N2 -176.3(3)
C15 C14 C19 C18 1.3(5)
C15 C16 C17 C18 0.4(6)
C16 C17 C18 C19 1.9(5)
C17 C18 C19 N2 174.2(3)
C17 C18 C19 C14 -2.7(5)
C19 N2 C12 C11 174.9(3)
C19 N2 C12 C13 -0.9(4)
C19 C14 C15 C16 1.0(5)
C20 C13 C14 C15 -2.1(6)
C20 C13 C14 C19 -178.2(3)
C22 C10 C11 N1 157.2(3)
C22 C10 C11 C12 -80.3(4)
C22 C23 C24 C25 1.1(6)
C23 C22 C27 C26 2.3(5)
C23 C24 C25 C26 -0.4(5)
C23 C24 C25 C28 -177.7(3)
C24 C25 C26 C27 0.7(5)
C24 C25 C28 C29 -63.5(5)
C24 C25 C28 C30 175.7(4)
C24 C25 C28 C31 56.4(5)
C25 C26 C27 C22 -1.7(5)
C26 C25 C28 C29 119.4(4)
C26 C25 C28 C30 -1.4(5)
C26 C25 C28 C31 -120.7(4)
C27 C22 C23 C24 -2.0(5)
C28 C25 C26 C27 177.9(3)
C32 C9 C10 C11 -149.2(3)
C32 C9 C10 C22 85.9(4)
C32 C33 C34 C35 177.9(3)
C32 C33 C38 C37 -178.7(3)
C33 C34 C35 C36 0.5(6)
C34 C33 C38 C37 -1.0(5)
C34 C35 C36 C37 -0.4(5)
C34 C35 C36 C39 179.4(3)
C35 C36 C37 C38 -0.3(5)
C35 C36 C39 C40 -122.2(4)
C35 C36 C39 C41 -1.1(5)
C35 C36 C39 C42 118.6(4)
C36 C37 C38 C33 1.1(5)
C37 C36 C39 C40 57.5(4)
C37 C36 C39 C41 178.6(3)
C37 C36 C39 C42 -61.6(5)
C38 C33 C34 C35 0.2(5)
C39 C36 C37 C38 179.9(3)
C43 C7 C8 N1 -179.0(4)
C43 C7 C8 C9 -0.3(8)

loop_
_twin_individual_id
_twin_individual_mass_fraction_refined
1 0.701(6)
2 0.299(6)
